data_8105845
loop_
_publ_author_name
'Li, Xiao-Yan'
'Meng, Qing-Guo'
'Hou, Gui-Ge'

_publ_section_title
;
 Crystal structure of
 (3E,5E)-3,5-bis(4-cyanobenzylidene)-1-((4-fluorophenyl)sulfonyl)piperidin-4-one,
 C27H18FN3O3S
;
_journal_issue 4
_journal_name_full 'Zeitschrift f\"ur Kristallographie - New Crystal Structures'
_journal_page_first 771
_journal_page_last 773
_journal_paper_doi 10.1515/ncrs-2019-0097
_journal_volume 234
_journal_year 2019
_chemical_formula_moiety 'C27 H18 F N3 O3 S'
_chemical_formula_sum 'C27 H18 F N3 O3 S'
_chemical_formula_weight 483.50
_space_group_crystal_system monoclinic
_space_group_IT_number 14
_space_group_name_Hall '-P 2ybc'
_space_group_name_H-M_alt 'P 1 21/c 1'
_atom_sites_solution_hydrogens geom
_cell_angle_alpha 90
_cell_angle_beta 107.806(10)
_cell_angle_gamma 90
_cell_formula_units_Z 4
_cell_length_a 8.091(6)
_cell_length_b 42.84(3)
_cell_length_c 7.096(6)
_cell_measurement_reflns_used 2128
_cell_measurement_temperature 173(2)
_cell_measurement_theta_max 44.605
_cell_measurement_theta_min 5.62
_cell_volume 2342(3)
_computing_cell_refinement 'Bruker SMART'
_computing_data_collection 'Bruker SMART'
_computing_data_reduction 'Bruker SAINT'
_computing_molecular_graphics 'Bruker SHELXTL'
_computing_publication_material 'Bruker SHELXTL'
_computing_structure_refinement 'SHELXL-2014/7 (Sheldrick, 2015)'
_computing_structure_solution 'Bruker SHELXTL'
_diffrn_ambient_temperature 173(2)
_diffrn_measured_fraction_theta_full 1.000
_diffrn_measured_fraction_theta_max 0.999
_diffrn_measurement_device_type 'CCD area detector'
_diffrn_measurement_method 'phi and omega scans'
_diffrn_radiation_type MoK\a
_diffrn_radiation_wavelength 0.71073
_diffrn_reflns_av_R_equivalents 0.0849
_diffrn_reflns_av_unetI/netI 0.0871
_diffrn_reflns_Laue_measured_fraction_full 1.000
_diffrn_reflns_Laue_measured_fraction_max 0.999
_diffrn_reflns_limit_h_max 9
_diffrn_reflns_limit_h_min -9
_diffrn_reflns_limit_k_max 35
_diffrn_reflns_limit_k_min -51
_diffrn_reflns_limit_l_max 8
_diffrn_reflns_limit_l_min -8
_diffrn_reflns_number 12141
_diffrn_reflns_point_group_measured_fraction_full 1.000
_diffrn_reflns_point_group_measured_fraction_max 0.999
_diffrn_reflns_theta_full 25.242
_diffrn_reflns_theta_max 25.494
_diffrn_reflns_theta_min 0.951
_diffrn_source 'sealed tube'
_exptl_absorpt_coefficient_mu 0.181
_exptl_absorpt_correction_type none
_exptl_crystal_colour yellow
_exptl_crystal_density_diffrn 1.371
_exptl_crystal_density_method 'not measured'
_exptl_crystal_description block
_exptl_crystal_F_000 1000
_exptl_crystal_size_max 0.150
_exptl_crystal_size_mid 0.070
_exptl_crystal_size_min 0.050
_refine_diff_density_max 0.213
_refine_diff_density_min -0.341
_refine_diff_density_rms 0.050
_refine_ls_extinction_coef .
_refine_ls_extinction_method none
_refine_ls_goodness_of_fit_ref 0.983
_refine_ls_hydrogen_treatment constr
_refine_ls_matrix_type full
_refine_ls_number_parameters 316
_refine_ls_number_reflns 4354
_refine_ls_number_restraints 0
_refine_ls_restrained_S_all 0.983
_refine_ls_R_factor_all 0.1109
_refine_ls_R_factor_gt 0.0616
_refine_ls_shift/su_max 0.000
_refine_ls_shift/su_mean 0.000
_refine_ls_structure_factor_coef Fsqd
_refine_ls_weighting_details 'w=1/[\s^2^(Fo^2^)+(0.0513P)^2^] where P=(Fo^2^+2Fc^2^)/3'
_refine_ls_weighting_scheme calc
_refine_ls_wR_factor_gt 0.1147
_refine_ls_wR_factor_ref 0.1321
_reflns_Friedel_coverage 0.000
_reflns_Friedel_fraction_full .
_reflns_Friedel_fraction_max .
_reflns_number_gt 2639
_reflns_number_total 4354
_reflns_threshold_expression 'I > 2\s(I)'
_cod_data_source_file suppl_ncrs-2019-0097_suppl.cif
_cod_data_source_block 1
_cod_original_sg_symbol_H-M 'P 21/c'
_cod_database_code 8105845
_shelx_space_group_comment
;
The symmetry employed for this shelxl refinement is uniquely defined
by the following loop, which should always be used as a source of
symmetry information in preference to the above space-group names.
They are only intended as comments.
;
_shelx_estimated_absorpt_t_min 0.973
_shelx_estimated_absorpt_t_max 0.991

loop_
_space_group_symop_operation_xyz
'x, y, z'
'-x, y+1/2, -z+1/2'
'-x, -y, -z'
'x, -y-1/2, z-1/2'

loop_
_atom_site_label
_atom_site_type_symbol
_atom_site_fract_x
_atom_site_fract_y
_atom_site_fract_z
_atom_site_U_iso_or_equiv
_atom_site_adp_type
_atom_site_occupancy
_atom_site_site_symmetry_order
_atom_site_calc_flag
_atom_site_refinement_flags_posn
_atom_site_refinement_flags_adp
_atom_site_refinement_flags_occupancy
_atom_site_disorder_assembly
_atom_site_disorder_group
C1 C 0.4144(4) 0.05423(7) 0.8923(5) 0.0383(8) Uani 1 1 d . . . . .
C2 C 0.3696(5) 0.02551(7) 0.7924(5) 0.0423(8) Uani 1 1 d . . . . .
H2 H 0.2532 0.0183 0.7570 0.051 Uiso 1 1 calc R U . . .
C3 C 0.4956(5) 0.00785(8) 0.7457(5) 0.0473(9) Uani 1 1 d . . . . .
H3 H 0.4645 -0.0112 0.6747 0.057 Uiso 1 1 calc R U . . .
C4 C 0.6666(5) 0.01789(8) 0.8026(5) 0.0447(9) Uani 1 1 d . . . . .
C5 C 0.7138(5) 0.04582(7) 0.9054(5) 0.0452(9) Uani 1 1 d . . . . .
H5 H 0.8315 0.0525 0.9461 0.054 Uiso 1 1 calc R U . . .
C6 C 0.5876(4) 0.06378(7) 0.9476(5) 0.0412(8) Uani 1 1 d . . . . .
H6 H 0.6194 0.0830 1.0155 0.049 Uiso 1 1 calc R U . . .
C7 C 0.2767(4) 0.07219(7) 0.9406(5) 0.0414(8) Uani 1 1 d . . . . .
H7 H 0.1932 0.0602 0.9782 0.050 Uiso 1 1 calc R U . . .
C8 C 0.2542(4) 0.10341(7) 0.9382(5) 0.0375(8) Uani 1 1 d . . . . .
C9 C 0.0973(4) 0.11562(7) 0.9836(5) 0.0391(8) Uani 1 1 d . . . . .
C10 C 0.0547(4) 0.14970(7) 0.9537(4) 0.0371(7) Uani 1 1 d . . . . .
C11 C 0.1839(4) 0.17053(7) 0.8963(5) 0.0412(8) Uani 1 1 d . . . . .
H11A H 0.1223 0.1889 0.8234 0.049 Uiso 1 1 calc R U . . .
H11B H 0.2721 0.1781 1.0177 0.049 Uiso 1 1 calc R U . . .
C12 C 0.3705(4) 0.12645(7) 0.8759(5) 0.0439(8) Uani 1 1 d . . . . .
H12A H 0.4630 0.1337 0.9946 0.053 Uiso 1 1 calc R U . . .
H12B H 0.4267 0.1158 0.7877 0.053 Uiso 1 1 calc R U . . .
C13 C -0.0974(4) 0.15965(7) 0.9680(5) 0.0426(8) Uani 1 1 d . . . . .
H13 H -0.1668 0.1444 1.0048 0.051 Uiso 1 1 calc R U . . .
C14 C -0.1714(4) 0.19136(8) 0.9338(5) 0.0420(8) Uani 1 1 d . . . . .
C15 C -0.0730(5) 0.21821(8) 1.0024(5) 0.0469(9) Uani 1 1 d . . . . .
H15 H 0.0458 0.2163 1.0780 0.056 Uiso 1 1 calc R U . . .
C16 C -0.1482(5) 0.24764(8) 0.9607(5) 0.0488(9) Uani 1 1 d . . . . .
H16 H -0.0810 0.2658 1.0094 0.059 Uiso 1 1 calc R U . . .
C17 C -0.3205(5) 0.25055(8) 0.8484(5) 0.0456(9) Uani 1 1 d . . . . .
C18 C -0.4219(5) 0.22393(9) 0.7796(6) 0.0522(9) Uani 1 1 d . . . . .
H18 H -0.5409 0.2258 0.7047 0.063 Uiso 1 1 calc R U . . .
C19 C -0.3455(5) 0.19479(8) 0.8229(5) 0.0499(9) Uani 1 1 d . . . . .
H19 H -0.4134 0.1767 0.7759 0.060 Uiso 1 1 calc R U . . .
C20 C -0.4000(5) 0.28102(9) 0.8010(5) 0.0516(9) Uani 1 1 d . . . . .
C21 C 0.8016(5) -0.00053(8) 0.7561(6) 0.0539(9) Uani 1 1 d . . . . .
C22 C -0.0040(4) 0.12678(7) 0.4859(5) 0.0359(8) Uani 1 1 d . . . . .
C23 C 0.0195(4) 0.09466(7) 0.4719(5) 0.0415(8) Uani 1 1 d . . . . .
H23 H 0.1298 0.0865 0.4759 0.050 Uiso 1 1 calc R U . . .
C24 C -0.1209(5) 0.07466(8) 0.4520(5) 0.0458(9) Uani 1 1 d . . . . .
H24 H -0.1078 0.0527 0.4444 0.055 Uiso 1 1 calc R U . . .
C25 C -0.2787(5) 0.08749(8) 0.4438(5) 0.0451(9) Uani 1 1 d . . . . .
C26 C -0.3065(4) 0.11904(8) 0.4516(5) 0.0467(9) Uani 1 1 d . . . . .
H26 H -0.4183 0.1270 0.4426 0.056 Uiso 1 1 calc R U . . .
C27 C -0.1664(4) 0.13910(7) 0.4732(5) 0.0397(8) Uani 1 1 d . . . . .
H27 H -0.1815 0.1610 0.4791 0.048 Uiso 1 1 calc R U . . .
F1 F -0.4166(3) 0.06807(5) 0.4238(3) 0.0680(6) Uani 1 1 d . . . . .
N1 N 0.2715(3) 0.15380(6) 0.7715(4) 0.0397(6) Uani 1 1 d . . . . .
N2 N 0.9092(5) -0.01436(8) 0.7186(6) 0.0778(11) Uani 1 1 d . . . . .
N3 N -0.4593(4) 0.30522(8) 0.7653(5) 0.0687(10) Uani 1 1 d . . . . .
O1 O 0.0005(3) 0.09806(5) 1.0367(4) 0.0546(7) Uani 1 1 d . . . . .
O2 O 0.2994(3) 0.13803(5) 0.4493(4) 0.0555(7) Uani 1 1 d . . . . .
O3 O 0.1126(3) 0.18305(5) 0.4737(4) 0.0522(6) Uani 1 1 d . . . . .
S1 S 0.17615(10) 0.15208(2) 0.53075(13) 0.0405(2) Uani 1 1 d . . . . .

loop_
_atom_site_aniso_label
_atom_site_aniso_U_11
_atom_site_aniso_U_22
_atom_site_aniso_U_33
_atom_site_aniso_U_23
_atom_site_aniso_U_13
_atom_site_aniso_U_12
C1 0.045(2) 0.0378(19) 0.0304(18) 0.0068(14) 0.0091(15) 0.0019(15)
C2 0.047(2) 0.041(2) 0.038(2) 0.0027(15) 0.0120(16) -0.0074(16)
C3 0.061(2) 0.041(2) 0.038(2) 0.0029(16) 0.0132(18) -0.0037(17)
C4 0.052(2) 0.043(2) 0.039(2) 0.0079(16) 0.0129(18) 0.0054(17)
C5 0.045(2) 0.042(2) 0.044(2) 0.0085(16) 0.0073(17) 0.0019(16)
C6 0.047(2) 0.0334(18) 0.039(2) 0.0046(14) 0.0069(16) -0.0016(15)
C7 0.045(2) 0.044(2) 0.0322(19) 0.0062(15) 0.0066(16) -0.0078(16)
C8 0.0401(19) 0.041(2) 0.0279(18) 0.0028(14) 0.0050(15) -0.0044(15)
C9 0.047(2) 0.043(2) 0.0276(18) -0.0009(14) 0.0120(15) -0.0090(16)
C10 0.0425(19) 0.0381(19) 0.0295(17) -0.0007(14) 0.0093(15) -0.0055(15)
C11 0.042(2) 0.0376(19) 0.043(2) -0.0046(15) 0.0117(16) -0.0063(15)
C12 0.0340(18) 0.046(2) 0.048(2) 0.0098(16) 0.0063(16) -0.0008(15)
C13 0.046(2) 0.051(2) 0.035(2) -0.0016(15) 0.0191(16) -0.0079(16)
C14 0.047(2) 0.050(2) 0.0338(19) -0.0002(16) 0.0197(16) -0.0002(17)
C15 0.043(2) 0.057(2) 0.040(2) -0.0060(16) 0.0109(16) 0.0027(18)
C16 0.059(2) 0.048(2) 0.039(2) -0.0100(16) 0.0141(18) -0.0007(18)
C17 0.051(2) 0.055(2) 0.033(2) -0.0015(16) 0.0167(17) 0.0054(18)
C18 0.041(2) 0.071(3) 0.048(2) 0.0026(19) 0.0193(18) 0.0000(19)
C19 0.045(2) 0.054(2) 0.056(2) -0.0032(18) 0.0226(19) -0.0051(17)
C20 0.057(2) 0.059(3) 0.037(2) 0.0003(18) 0.0114(18) 0.011(2)
C21 0.061(3) 0.050(2) 0.047(2) 0.0039(17) 0.0117(19) 0.0032(19)
C22 0.0347(18) 0.044(2) 0.0318(18) 0.0027(14) 0.0144(14) 0.0034(14)
C23 0.041(2) 0.048(2) 0.037(2) 0.0003(15) 0.0130(16) 0.0068(16)
C24 0.056(2) 0.045(2) 0.034(2) -0.0048(15) 0.0106(17) -0.0035(18)
C25 0.043(2) 0.056(2) 0.035(2) -0.0038(16) 0.0111(16) -0.0151(18)
C26 0.035(2) 0.063(3) 0.043(2) -0.0073(17) 0.0133(16) 0.0007(17)
C27 0.0368(19) 0.0444(19) 0.039(2) -0.0031(15) 0.0127(15) 0.0029(15)
F1 0.0590(14) 0.0767(15) 0.0670(16) -0.0052(11) 0.0173(12) -0.0289(11)
N1 0.0335(15) 0.0355(15) 0.0512(18) 0.0038(13) 0.0146(13) -0.0011(12)
N2 0.075(3) 0.079(2) 0.081(3) -0.001(2) 0.026(2) 0.022(2)
N3 0.069(2) 0.069(2) 0.059(2) -0.0036(18) 0.0066(18) 0.0140(19)
O1 0.0666(17) 0.0460(15) 0.0624(17) -0.0025(12) 0.0366(14) -0.0134(12)
O2 0.0421(14) 0.0704(16) 0.0632(17) 0.0096(13) 0.0298(13) 0.0051(12)
O3 0.0495(15) 0.0444(14) 0.0628(17) 0.0176(11) 0.0174(12) 0.0035(11)
S1 0.0324(5) 0.0476(5) 0.0450(5) 0.0101(4) 0.0170(4) 0.0012(4)

loop_
_atom_type_symbol
_atom_type_description
_atom_type_scat_dispersion_real
_atom_type_scat_dispersion_imag
_atom_type_scat_source
C C 0.0033 0.0016 'International Tables Vol C Tables 4.2.6.8 and 6.1.1.4'
H H 0.0000 0.0000 'International Tables Vol C Tables 4.2.6.8 and 6.1.1.4'
O O 0.0106 0.0060 'International Tables Vol C Tables 4.2.6.8 and 6.1.1.4'
N N 0.0061 0.0033 'International Tables Vol C Tables 4.2.6.8 and 6.1.1.4'
F F 0.0171 0.0103 'International Tables Vol C Tables 4.2.6.8 and 6.1.1.4'
S S 0.1246 0.1234 'International Tables Vol C Tables 4.2.6.8 and 6.1.1.4'

loop_
_geom_angle_atom_site_label_1
_geom_angle_atom_site_label_2
_geom_angle_atom_site_label_3
_geom_angle
_geom_angle_site_symmetry_1
_geom_angle_site_symmetry_3
C6 C1 C2 118.6(3) . .
C6 C1 C7 123.0(3) . .
C2 C1 C7 118.3(3) . .
C3 C2 C1 120.0(3) . .
C3 C2 H2 120.0 . .
C1 C2 H2 120.0 . .
C4 C3 C2 120.1(3) . .
C4 C3 H3 119.9 . .
C2 C3 H3 119.9 . .
C3 C4 C5 120.6(3) . .
C3 C4 C21 120.9(3) . .
C5 C4 C21 118.5(3) . .
C6 C5 C4 119.3(3) . .
C6 C5 H5 120.4 . .
C4 C5 H5 120.4 . .
C5 C6 C1 121.4(3) . .
C5 C6 H6 119.3 . .
C1 C6 H6 119.3 . .
C8 C7 C1 128.4(3) . .
C8 C7 H7 115.8 . .
C1 C7 H7 115.8 . .
C7 C8 C9 117.6(3) . .
C7 C8 C12 123.7(3) . .
C9 C8 C12 118.5(3) . .
O1 C9 C8 121.0(3) . .
O1 C9 C10 120.0(3) . .
C8 C9 C10 118.9(3) . .
C13 C10 C9 118.5(3) . .
C13 C10 C11 123.9(3) . .
C9 C10 C11 117.5(3) . .
N1 C11 C10 111.8(2) . .
N1 C11 H11A 109.3 . .
C10 C11 H11A 109.3 . .
N1 C11 H11B 109.3 . .
C10 C11 H11B 109.3 . .
H11A C11 H11B 107.9 . .
N1 C12 C8 111.7(3) . .
N1 C12 H12A 109.3 . .
C8 C12 H12A 109.3 . .
N1 C12 H12B 109.3 . .
C8 C12 H12B 109.3 . .
H12A C12 H12B 107.9 . .
C10 C13 C14 128.2(3) . .
C10 C13 H13 115.9 . .
C14 C13 H13 115.9 . .
C19 C14 C15 118.6(3) . .
C19 C14 C13 118.6(3) . .
C15 C14 C13 122.8(3) . .
C16 C15 C14 120.4(3) . .
C16 C15 H15 119.8 . .
C14 C15 H15 119.8 . .
C17 C16 C15 120.1(3) . .
C17 C16 H16 119.9 . .
C15 C16 H16 119.9 . .
C16 C17 C18 120.4(3) . .
C16 C17 C20 120.8(3) . .
C18 C17 C20 118.7(3) . .
C19 C18 C17 118.8(4) . .
C19 C18 H18 120.6 . .
C17 C18 H18 120.6 . .
C18 C19 C14 121.7(3) . .
C18 C19 H19 119.2 . .
C14 C19 H19 119.2 . .
N3 C20 C17 178.6(4) . .
N2 C21 C4 178.4(4) . .
C27 C22 C23 121.0(3) . .
C27 C22 S1 119.3(2) . .
C23 C22 S1 119.6(2) . .
C24 C23 C22 119.2(3) . .
C24 C23 H23 120.4 . .
C22 C23 H23 120.4 . .
C25 C24 C23 118.4(3) . .
C25 C24 H24 120.8 . .
C23 C24 H24 120.8 . .
F1 C25 C26 117.8(3) . .
F1 C25 C24 118.7(3) . .
C26 C25 C24 123.6(3) . .
C25 C26 C27 118.3(3) . .
C25 C26 H26 120.9 . .
C27 C26 H26 120.9 . .
C26 C27 C22 119.5(3) . .
C26 C27 H27 120.2 . .
C22 C27 H27 120.2 . .
C11 N1 C12 111.6(3) . .
C11 N1 S1 119.0(2) . .
C12 N1 S1 119.5(2) . .
O2 S1 O3 120.58(14) . .
O2 S1 N1 105.97(15) . .
O3 S1 N1 105.37(14) . .
O2 S1 C22 107.96(15) . .
O3 S1 C22 108.16(15) . .
N1 S1 C22 108.26(14) . .

loop_
_geom_bond_atom_site_label_1
_geom_bond_atom_site_label_2
_geom_bond_distance
_geom_bond_site_symmetry_2
C1 C6 1.396(4) .
C1 C2 1.411(4) .
C1 C7 1.478(4) .
C2 C3 1.388(5) .
C2 H2 0.9500 .
C3 C4 1.386(5) .
C3 H3 0.9500 .
C4 C5 1.392(5) .
C4 C21 1.465(5) .
C5 C6 1.383(5) .
C5 H5 0.9500 .
C6 H6 0.9500 .
C7 C8 1.349(4) .
C7 H7 0.9500 .
C8 C9 1.496(5) .
C8 C12 1.520(4) .
C9 O1 1.226(4) .
C9 C10 1.500(4) .
C10 C13 1.335(4) .
C10 C11 1.522(4) .
C11 N1 1.478(4) .
C11 H11A 0.9900 .
C11 H11B 0.9900 .
C12 N1 1.483(4) .
C12 H12A 0.9900 .
C12 H12B 0.9900 .
C13 C14 1.474(5) .
C13 H13 0.9500 .
C14 C19 1.396(5) .
C14 C15 1.399(5) .
C15 C16 1.392(5) .
C15 H15 0.9500 .
C16 C17 1.384(5) .
C16 H16 0.9500 .
C17 C18 1.403(5) .
C17 C20 1.449(5) .
C18 C19 1.385(5) .
C18 H18 0.9500 .
C19 H19 0.9500 .
C20 N3 1.138(4) .
C21 N2 1.150(5) .
C22 C27 1.393(4) .
C22 C23 1.397(4) .
C22 S1 1.766(3) .
C23 C24 1.396(5) .
C23 H23 0.9500 .
C24 C25 1.375(5) .
C24 H24 0.9500 .
C25 F1 1.364(4) .
C25 C26 1.374(5) .
C26 C27 1.393(4) .
C26 H26 0.9500 .
C27 H27 0.9500 .
N1 S1 1.647(3) .
O2 S1 1.430(2) .
O3 S1 1.436(2) .

loop_
_geom_hbond_atom_site_label_D
_geom_hbond_atom_site_label_H
_geom_hbond_atom_site_label_A
_geom_hbond_distance_DH
_geom_hbond_distance_HA
_geom_hbond_distance_DA
_geom_hbond_angle_DHA
_geom_hbond_site_symmetry_A
C26 H26 O2 0.95 2.35 3.286(5) 169.5 1_455
C11 H11B N3 0.99 2.45 3.413(5) 165.0 4_666

loop_
_geom_torsion_atom_site_label_1
_geom_torsion_atom_site_label_2
_geom_torsion_atom_site_label_3
_geom_torsion_atom_site_label_4
_geom_torsion
_geom_torsion_site_symmetry_1
_geom_torsion_site_symmetry_2
_geom_torsion_site_symmetry_3
_geom_torsion_site_symmetry_4
C6 C1 C2 C3 -1.9(5) . . . .
C7 C1 C2 C3 -179.5(3) . . . .
C1 C2 C3 C4 2.0(5) . . . .
C2 C3 C4 C5 -0.5(5) . . . .
C2 C3 C4 C21 179.5(3) . . . .
C3 C4 C5 C6 -1.1(5) . . . .
C21 C4 C5 C6 178.9(3) . . . .
C4 C5 C6 C1 1.2(5) . . . .
C2 C1 C6 C5 0.3(5) . . . .
C7 C1 C6 C5 177.8(3) . . . .
C6 C1 C7 C8 39.6(5) . . . .
C2 C1 C7 C8 -142.9(3) . . . .
C1 C7 C8 C9 176.8(3) . . . .
C1 C7 C8 C12 2.0(5) . . . .
C7 C8 C9 O1 5.8(5) . . . .
C12 C8 C9 O1 -179.1(3) . . . .
C7 C8 C9 C10 -171.3(3) . . . .
C12 C8 C9 C10 3.8(4) . . . .
O1 C9 C10 C13 -6.2(5) . . . .
C8 C9 C10 C13 170.9(3) . . . .
O1 C9 C10 C11 177.4(3) . . . .
C8 C9 C10 C11 -5.5(4) . . . .
C13 C10 C11 N1 -143.0(3) . . . .
C9 C10 C11 N1 33.1(4) . . . .
C7 C8 C12 N1 145.1(3) . . . .
C9 C8 C12 N1 -29.6(4) . . . .
C9 C10 C13 C14 -176.2(3) . . . .
C11 C10 C13 C14 -0.1(5) . . . .
C10 C13 C14 C19 135.2(4) . . . .
C10 C13 C14 C15 -42.7(5) . . . .
C19 C14 C15 C16 0.1(5) . . . .
C13 C14 C15 C16 178.0(3) . . . .
C14 C15 C16 C17 -0.9(5) . . . .
C15 C16 C17 C18 1.5(5) . . . .
C15 C16 C17 C20 -179.0(3) . . . .
C16 C17 C18 C19 -1.2(5) . . . .
C20 C17 C18 C19 179.2(3) . . . .
C17 C18 C19 C14 0.4(5) . . . .
C15 C14 C19 C18 0.1(5) . . . .
C13 C14 C19 C18 -177.9(3) . . . .
C27 C22 C23 C24 -2.3(5) . . . .
S1 C22 C23 C24 175.0(2) . . . .
C22 C23 C24 C25 1.0(5) . . . .
C23 C24 C25 F1 179.8(3) . . . .
C23 C24 C25 C26 0.8(5) . . . .
F1 C25 C26 C27 179.6(3) . . . .
C24 C25 C26 C27 -1.4(5) . . . .
C25 C26 C27 C22 0.0(5) . . . .
C23 C22 C27 C26 1.8(5) . . . .
S1 C22 C27 C26 -175.5(2) . . . .
C10 C11 N1 C12 -60.7(3) . . . .
C10 C11 N1 S1 85.0(3) . . . .
C8 C12 N1 C11 58.7(3) . . . .
C8 C12 N1 S1 -86.8(3) . . . .
C11 N1 S1 O2 173.1(2) . . . .
C12 N1 S1 O2 -43.9(3) . . . .
C11 N1 S1 O3 44.3(2) . . . .
C12 N1 S1 O3 -172.7(2) . . . .
C11 N1 S1 C22 -71.3(2) . . . .
C12 N1 S1 C22 71.7(3) . . . .
C27 C22 S1 O2 -153.6(3) . . . .
C23 C22 S1 O2 29.0(3) . . . .
C27 C22 S1 O3 -21.6(3) . . . .
C23 C22 S1 O3 161.0(2) . . . .
C27 C22 S1 N1 92.1(3) . . . .
C23 C22 S1 N1 -85.3(3) . . . .
